data_7063508
loop_
_publ_author_name
'Pandey, Ankit'
'Balakrishna, Maravanji S.'

_publ_section_title
;
 Catalytic utility of a bimetallic (pincer) PNN-based nickel complex in
 the synthesis of quinolines and \a-alkylation of ketones
;
_journal_issue 46
_journal_name_full 'New Journal of Chemistry'
_journal_page_first 19549
_journal_page_last 19560
_journal_paper_doi 10.1039/D4NJ04250F
_journal_volume 48
_journal_year 2024
_chemical_formula_moiety 'C48 H34 Cl2 N4 Ni2 O2 P2'
_chemical_formula_sum 'C48 H34 Cl2 N4 Ni2 O2 P2'
_chemical_formula_weight 949.05
_space_group_crystal_system orthorhombic
_space_group_IT_number 61
_space_group_name_Hall '-P 2ac 2ab'
_space_group_name_H-M_alt 'P b c a'
_atom_sites_solution_hydrogens geom
_atom_sites_solution_primary iterative
_audit_creation_date 2024-10-29
_audit_creation_method
;
Olex2 1.3-ac4
(compiled 2019.04.23 svn.r3594 for Rigaku Oxford Diffraction, GUI svn.r5739)
;
_audit_update_record
;
2024-10-31 deposited with the CCDC.	2024-10-31 downloaded from the CCDC.
;
_cell_angle_alpha 90
_cell_angle_beta 90
_cell_angle_gamma 90
_cell_formula_units_Z 8
_cell_length_a 17.2416(6)
_cell_length_b 16.0245(4)
_cell_length_c 39.9762(10)
_cell_measurement_reflns_used 8862
_cell_measurement_temperature 111.15
_cell_measurement_theta_max 22.6880
_cell_measurement_theta_min 2.0090
_cell_volume 11044.9(5)
_computing_cell_refinement 'SAINT V8.40B (?, 2016)'
_computing_data_collection 'SAINT V8.40B (?, 2016)'
_computing_data_reduction 'SAINT V8.40B (?, 2016)'
_computing_molecular_graphics 'Olex2 (Dolomanov et al., 2009)'
_computing_publication_material 'Olex2 (Dolomanov et al., 2009)'
_computing_structure_refinement 'ShelXL (Sheldrick, 2015)'
_computing_structure_solution 'olex2.solve (Bourhis et al., 2015)'
_diffrn_ambient_temperature 111.15
_diffrn_measured_fraction_theta_full 0.999
_diffrn_measured_fraction_theta_max 0.999
_diffrn_measurement_device_type 'Bruker APEX-II CCD'
_diffrn_radiation_type MoK\a
_diffrn_radiation_wavelength 0.71073
_diffrn_reflns_av_R_equivalents 0.1048
_diffrn_reflns_av_unetI/netI 0.0573
_diffrn_reflns_Laue_measured_fraction_full 0.999
_diffrn_reflns_Laue_measured_fraction_max 0.999
_diffrn_reflns_limit_h_max 20
_diffrn_reflns_limit_h_min -20
_diffrn_reflns_limit_k_max 18
_diffrn_reflns_limit_k_min -19
_diffrn_reflns_limit_l_max 47
_diffrn_reflns_limit_l_min -47
_diffrn_reflns_number 96802
_diffrn_reflns_point_group_measured_fraction_full 0.999
_diffrn_reflns_point_group_measured_fraction_max 0.999
_diffrn_reflns_theta_full 24.998
_diffrn_reflns_theta_max 24.998
_diffrn_reflns_theta_min 1.808
_exptl_absorpt_coefficient_mu 0.872
_exptl_absorpt_correction_T_max 1.00000
_exptl_absorpt_correction_T_min 0.54220
_exptl_absorpt_correction_type multi-scan
_exptl_absorpt_process_details
;
CrysAlisPro 1.171.41.93a (Rigaku Oxford Diffraction, 2020)
Empirical absorption correction using spherical harmonics,
implemented in SCALE3 ABSPACK scaling algorithm.
;
_exptl_crystal_colour red
_exptl_crystal_colour_primary red
_exptl_crystal_density_diffrn 1.141
_exptl_crystal_description needle
_exptl_crystal_F_000 3888
_exptl_crystal_size_max 0.186
_exptl_crystal_size_mid 0.055
_exptl_crystal_size_min 0.045
_refine_diff_density_max 0.300
_refine_diff_density_min -0.313
_refine_diff_density_rms 0.061
_refine_ls_extinction_method none
_refine_ls_goodness_of_fit_ref 1.041
_refine_ls_hydrogen_treatment constr
_refine_ls_matrix_type full
_refine_ls_number_parameters 541
_refine_ls_number_reflns 9716
_refine_ls_number_restraints 0
_refine_ls_restrained_S_all 1.041
_refine_ls_R_factor_all 0.0539
_refine_ls_R_factor_gt 0.0363
_refine_ls_shift/su_max 0.002
_refine_ls_shift/su_mean 0.000
_refine_ls_structure_factor_coef Fsqd
_refine_ls_weighting_details 'w=1/[\s^2^(Fo^2^)+(0.0311P)^2^] where P=(Fo^2^+2Fc^2^)/3'
_refine_ls_weighting_scheme calc
_refine_ls_wR_factor_gt 0.0788
_refine_ls_wR_factor_ref 0.0863
_reflns_Friedel_coverage 0.000
_reflns_number_gt 7457
_reflns_number_total 9716
_reflns_threshold_expression 'I > 2\s(I)'
_cod_data_source_file d4nj04250f2.cif
_cod_data_source_block msb_ap_ni_l2_autored_sq
_cod_depositor_comments 'Adding full bibliography for 7063506--7063508.cif.'
_cod_database_code 7063508
_shelx_shelxl_version_number 2018/3
_shelx_space_group_comment
;
The symmetry employed for this shelxl refinement is uniquely defined
by the following loop, which should always be used as a source of
symmetry information in preference to the above space-group names.
They are only intended as comments.
;
_shelx_estimated_absorpt_t_max 0.962
_shelx_estimated_absorpt_t_min 0.855
_olex2_refinement_description
;
1. Fixed Uiso
 At 1.2 times of:
  All C(H) groups
2.a Aromatic/amide H refined with riding coordinates:
 C27(H27), C28(H28), C29(H29), C3(H3), C5(H5), C48(H48), C35(H35), C38(H38),
 C33(H33), C12(H12), C32(H32), C44(H44), C18(H18), C42(H42), C34(H34), C4(H4),
 C47(H47), C9(H9), C15(H15), C39(H39), C45(H45), C14(H14), C41(H41), C11(H11),
 C46(H46), C10(H10), C16(H16), C40(H40), C17(H17), C20(H20), C24(H24), C22(H22),
  C23(H23), C21(H21)
;
_olex2_submission_special_instructions 'No special instructions were received'

loop_
_space_group_symop_operation_xyz
'x, y, z'
'-x+1/2, -y, z+1/2'
'-x, y+1/2, -z+1/2'
'x+1/2, -y+1/2, -z'
'-x, -y, -z'
'x-1/2, y, -z-1/2'
'x, -y-1/2, z-1/2'
'-x-1/2, y-1/2, z'

loop_
_atom_site_label
_atom_site_type_symbol
_atom_site_fract_x
_atom_site_fract_y
_atom_site_fract_z
_atom_site_U_iso_or_equiv
_atom_site_adp_type
_atom_site_occupancy
_atom_site_site_symmetry_order
_atom_site_calc_flag
_atom_site_refinement_flags_posn
_atom_site_refinement_flags_adp
_atom_site_refinement_flags_occupancy
_atom_site_disorder_assembly
_atom_site_disorder_group
Ni2 Ni 0.47370(2) 0.69576(2) 0.45161(2) 0.01889(9) Uani 1 1 d . . . . .
Ni1 Ni 0.39660(2) 0.55812(2) 0.32459(2) 0.01830(9) Uani 1 1 d . . . . .
Cl2 Cl 0.57161(4) 0.62834(4) 0.47210(2) 0.02693(17) Uani 1 1 d . . . . .
P1 P 0.35711(4) 0.44698(4) 0.30012(2) 0.01897(16) Uani 1 1 d . . . . .
P2 P 0.50312(4) 0.81533(4) 0.47272(2) 0.01980(16) Uani 1 1 d . . . . .
Cl1 Cl 0.49409(4) 0.57970(4) 0.29166(2) 0.02944(17) Uani 1 1 d . . . . .
O2 O 0.27878(10) 0.83134(10) 0.42996(4) 0.0238(4) Uani 1 1 d . . . . .
O1 O 0.19641(10) 0.51732(10) 0.37708(4) 0.0244(4) Uani 1 1 d . . . . .
N1 N 0.42691(12) 0.59553(11) 0.43196(5) 0.0181(5) Uani 1 1 d . . . . .
N4 N 0.39243(12) 0.75684(11) 0.43170(5) 0.0187(5) Uani 1 1 d . . . . .
N2 N 0.31998(12) 0.53130(11) 0.35629(5) 0.0160(5) Uani 1 1 d . . . . .
N3 N 0.40778(12) 0.66519(11) 0.34762(5) 0.0186(5) Uani 1 1 d . . . . .
C6 C 0.24201(16) 0.51890(13) 0.35326(6) 0.0194(6) Uani 1 1 d . . . . .
C26 C 0.39370(14) 0.75181(14) 0.39659(6) 0.0176(6) Uani 1 1 d . . . . .
C27 C 0.39047(15) 0.82246(14) 0.37588(6) 0.0202(6) Uani 1 1 d . . . . .
H27 H 0.382895 0.876283 0.385291 0.024 Uiso 1 1 calc R . . . .
C30 C 0.33510(16) 0.80468(14) 0.44562(6) 0.0201(6) Uani 1 1 d . . . . .
C7 C 0.21142(15) 0.50637(14) 0.31823(6) 0.0193(6) Uani 1 1 d . . . . .
C1 C 0.39434(14) 0.59634(14) 0.40111(6) 0.0169(6) Uani 1 1 d . . . . .
C25 C 0.40081(14) 0.67348(14) 0.38117(6) 0.0172(6) Uani 1 1 d . . . . .
C28 C 0.39831(15) 0.81317(14) 0.34201(7) 0.0231(6) Uani 1 1 d . . . . .
H28 H 0.397345 0.860744 0.327840 0.028 Uiso 1 1 calc R . . . .
C29 C 0.40765(15) 0.73433(14) 0.32845(6) 0.0203(6) Uani 1 1 d . . . . .
H29 H 0.414154 0.728815 0.304956 0.024 Uiso 1 1 calc R . . . .
C2 C 0.35102(14) 0.52871(14) 0.38912(6) 0.0165(6) Uani 1 1 d . . . . .
C31 C 0.34371(15) 0.82540(14) 0.48224(6) 0.0199(6) Uani 1 1 d . . . . .
C13 C 0.39187(15) 0.41337(15) 0.25942(6) 0.0241(6) Uani 1 1 d . . . . .
C3 C 0.33944(15) 0.45993(14) 0.40994(6) 0.0206(6) Uani 1 1 d . . . . .
H3 H 0.309175 0.413858 0.402641 0.025 Uiso 1 1 calc R . . . .
C43 C 0.58365(15) 0.83386(14) 0.50078(6) 0.0208(6) Uani 1 1 d . . . . .
C5 C 0.41626(15) 0.52783(14) 0.45163(6) 0.0214(6) Uani 1 1 d . . . . .
H5 H 0.439365 0.526795 0.473204 0.026 Uiso 1 1 calc R . . . .
C48 C 0.63259(16) 0.90253(15) 0.49694(7) 0.0266(6) Uani 1 1 d . . . . .
H48 H 0.625768 0.939321 0.478538 0.032 Uiso 1 1 calc R . . . .
C37 C 0.51278(15) 0.89375(14) 0.44023(6) 0.0209(6) Uani 1 1 d . . . . .
C35 C 0.42000(17) 0.86746(15) 0.52996(7) 0.0271(7) Uani 1 1 d . . . . .
H35 H 0.468974 0.878020 0.539993 0.033 Uiso 1 1 calc R . . . .
C8 C 0.25462(16) 0.46792(14) 0.29276(6) 0.0215(6) Uani 1 1 d . . . . .
C38 C 0.57237(17) 0.88518(16) 0.41695(7) 0.0290(7) Uani 1 1 d . . . . .
H38 H 0.607169 0.839394 0.418583 0.035 Uiso 1 1 calc R . . . .
C33 C 0.28070(17) 0.86464(16) 0.53415(7) 0.0315(7) Uani 1 1 d . . . . .
H33 H 0.234748 0.872079 0.546922 0.038 Uiso 1 1 calc R . . . .
C12 C 0.13452(16) 0.52917(15) 0.31218(7) 0.0241(6) Uani 1 1 d . . . . .
H12 H 0.104817 0.554281 0.329478 0.029 Uiso 1 1 calc R . . . .
C32 C 0.27661(16) 0.83868(15) 0.50102(7) 0.0266(6) Uani 1 1 d . . . . .
H32 H 0.227332 0.829838 0.491002 0.032 Uiso 1 1 calc R . . . .
C36 C 0.41645(15) 0.83995(14) 0.49690(6) 0.0189(6) Uani 1 1 d . . . . .
C44 C 0.59487(16) 0.78026(16) 0.52778(6) 0.0262(7) Uani 1 1 d . . . . .
H44 H 0.562075 0.733103 0.530499 0.031 Uiso 1 1 calc R . . . .
C18 C 0.41047(17) 0.33078(16) 0.25292(7) 0.0313(7) Uani 1 1 d . . . . .
H18 H 0.410972 0.291192 0.270606 0.038 Uiso 1 1 calc R . . . .
C42 C 0.46200(16) 0.96104(15) 0.43761(7) 0.0244(6) Uani 1 1 d . . . . .
H42 H 0.421795 0.968155 0.453605 0.029 Uiso 1 1 calc R . . . .
C19 C 0.36297(16) 0.35531(14) 0.32642(6) 0.0216(6) Uani 1 1 d . . . . .
C34 C 0.35283(17) 0.87954(16) 0.54830(7) 0.0311(7) Uani 1 1 d . . . . .
H34 H 0.356172 0.898211 0.570811 0.037 Uiso 1 1 calc R . . . .
C4 C 0.37274(15) 0.46007(14) 0.44130(7) 0.0224(6) Uani 1 1 d . . . . .
H4 H 0.365802 0.413680 0.455785 0.027 Uiso 1 1 calc R . . . .
C47 C 0.69134(17) 0.91715(18) 0.52002(8) 0.0360(8) Uani 1 1 d . . . . .
H47 H 0.724530 0.964019 0.517414 0.043 Uiso 1 1 calc R . . . .
C9 C 0.21883(17) 0.45086(16) 0.26220(7) 0.0310(7) Uani 1 1 d . . . . .
H9 H 0.246763 0.422311 0.245209 0.037 Uiso 1 1 calc R . . . .
C15 C 0.41001(17) 0.44550(18) 0.20113(7) 0.0340(7) Uani 1 1 d . . . . .
H15 H 0.409828 0.484868 0.183356 0.041 Uiso 1 1 calc R . . . .
C39 C 0.58134(18) 0.94296(17) 0.39138(7) 0.0350(7) Uani 1 1 d . . . . .
H39 H 0.622546 0.937387 0.375764 0.042 Uiso 1 1 calc R . . . .
C45 C 0.65343(17) 0.79522(17) 0.55064(7) 0.0327(7) Uani 1 1 d . . . . .
H45 H 0.660677 0.758529 0.569046 0.039 Uiso 1 1 calc R . . . .
C14 C 0.39292(17) 0.47106(17) 0.23338(7) 0.0304(7) Uani 1 1 d . . . . .
H14 H 0.381877 0.528104 0.237758 0.036 Uiso 1 1 calc R . . . .
C41 C 0.47025(18) 1.01771(16) 0.41158(7) 0.0304(7) Uani 1 1 d . . . . .
H41 H 0.434746 1.062740 0.409471 0.037 Uiso 1 1 calc R . . . .
C11 C 0.10121(17) 0.51542(16) 0.28109(7) 0.0309(7) Uani 1 1 d . . . . .
H11 H 0.049741 0.533681 0.276802 0.037 Uiso 1 1 calc R . . . .
C46 C 0.70152(17) 0.86376(18) 0.54668(7) 0.0365(8) Uani 1 1 d . . . . .
H46 H 0.741689 0.874006 0.562421 0.044 Uiso 1 1 calc R . . . .
C10 C 0.14272(18) 0.47528(17) 0.25642(7) 0.0338(7) Uani 1 1 d . . . . .
H10 H 0.119193 0.464269 0.235389 0.041 Uiso 1 1 calc R . . . .
C16 C 0.42741(17) 0.36244(19) 0.19472(7) 0.0364(8) Uani 1 1 d . . . . .
H16 H 0.438595 0.344830 0.172543 0.044 Uiso 1 1 calc R . . . .
C40 C 0.52951(19) 1.00902(17) 0.38883(7) 0.0355(8) Uani 1 1 d . . . . .
H40 H 0.535050 1.048456 0.371249 0.043 Uiso 1 1 calc R . . . .
C17 C 0.42842(18) 0.30586(18) 0.22044(7) 0.0382(8) Uani 1 1 d . . . . .
H17 H 0.441447 0.249286 0.216085 0.046 Uiso 1 1 calc R . . . .
C20 C 0.30160(17) 0.29975(15) 0.32821(7) 0.0316(7) Uani 1 1 d . . . . .
H20 H 0.255128 0.310588 0.316203 0.038 Uiso 1 1 calc R . . . .
C24 C 0.42994(19) 0.34068(16) 0.34428(7) 0.0365(8) Uani 1 1 d . . . . .
H24 H 0.471736 0.379241 0.343319 0.044 Uiso 1 1 calc R . . . .
C22 C 0.3748(2) 0.21299(17) 0.36495(8) 0.0419(9) Uani 1 1 d . . . . .
H22 H 0.378998 0.163576 0.377951 0.050 Uiso 1 1 calc R . . . .
C23 C 0.4359(2) 0.26842(18) 0.36389(8) 0.0489(9) Uani 1 1 d . . . . .
H23 H 0.481754 0.257713 0.376354 0.059 Uiso 1 1 calc R . . . .
C21 C 0.30811(19) 0.22841(16) 0.34750(8) 0.0397(8) Uani 1 1 d . . . . .
H21 H 0.266171 0.190069 0.348628 0.048 Uiso 1 1 calc R . . . .

loop_
_atom_site_aniso_label
_atom_site_aniso_U_11
_atom_site_aniso_U_22
_atom_site_aniso_U_33
_atom_site_aniso_U_23
_atom_site_aniso_U_13
_atom_site_aniso_U_12
Ni2 0.0159(2) 0.01956(16) 0.0212(2) -0.00211(13) -0.00407(15) 0.00207(13)
Ni1 0.0169(2) 0.01931(16) 0.0187(2) -0.00178(13) 0.00332(15) -0.00213(14)
Cl2 0.0200(4) 0.0252(3) 0.0356(4) -0.0028(3) -0.0100(3) 0.0053(3)
P1 0.0185(4) 0.0199(3) 0.0185(4) -0.0010(3) 0.0019(3) -0.0001(3)
P2 0.0163(4) 0.0226(3) 0.0205(4) -0.0029(3) -0.0031(3) 0.0013(3)
Cl1 0.0280(4) 0.0285(3) 0.0318(4) -0.0067(3) 0.0160(3) -0.0077(3)
O2 0.0165(11) 0.0288(9) 0.0260(11) 0.0022(8) -0.0027(9) 0.0047(8)
O1 0.0191(11) 0.0334(10) 0.0206(11) 0.0003(8) 0.0049(9) 0.0002(8)
N1 0.0167(13) 0.0169(10) 0.0208(13) 0.0007(9) 0.0015(10) 0.0023(9)
N4 0.0164(13) 0.0204(10) 0.0193(12) -0.0015(9) -0.0033(10) 0.0024(9)
N2 0.0126(12) 0.0204(10) 0.0150(12) -0.0014(8) 0.0006(9) -0.0049(9)
N3 0.0159(13) 0.0195(10) 0.0203(13) 0.0013(9) 0.0016(10) -0.0019(9)
C6 0.0209(16) 0.0139(11) 0.0233(15) -0.0006(11) -0.0012(13) 0.0010(10)
C26 0.0118(15) 0.0226(13) 0.0184(14) -0.0043(11) -0.0035(11) -0.0008(10)
C27 0.0167(15) 0.0196(12) 0.0244(16) -0.0002(11) -0.0011(12) 0.0012(11)
C30 0.0186(16) 0.0183(12) 0.0233(16) 0.0009(11) -0.0003(12) -0.0041(11)
C7 0.0161(15) 0.0196(12) 0.0222(15) -0.0005(11) -0.0026(12) -0.0020(11)
C1 0.0148(15) 0.0199(12) 0.0159(14) -0.0025(10) 0.0037(11) 0.0047(10)
C25 0.0100(14) 0.0218(12) 0.0197(15) -0.0004(11) -0.0021(11) -0.0009(10)
C28 0.0188(16) 0.0212(13) 0.0295(17) 0.0025(11) -0.0008(13) -0.0013(11)
C29 0.0185(16) 0.0252(13) 0.0173(15) 0.0025(11) 0.0029(12) -0.0016(11)
C2 0.0100(14) 0.0223(12) 0.0173(14) -0.0044(10) 0.0042(11) -0.0001(10)
C31 0.0212(16) 0.0191(12) 0.0195(15) -0.0015(11) -0.0014(12) 0.0043(11)
C13 0.0208(16) 0.0318(14) 0.0197(16) -0.0074(12) 0.0018(12) -0.0004(12)
C3 0.0165(15) 0.0218(13) 0.0234(16) -0.0008(11) 0.0033(12) -0.0051(11)
C43 0.0160(15) 0.0236(13) 0.0229(16) -0.0069(11) -0.0049(12) 0.0050(11)
C5 0.0222(16) 0.0245(13) 0.0175(15) 0.0003(11) -0.0018(12) 0.0034(11)
C48 0.0221(17) 0.0296(14) 0.0281(17) -0.0066(12) -0.0032(13) 0.0030(12)
C37 0.0200(16) 0.0230(13) 0.0198(15) -0.0010(11) -0.0074(12) -0.0021(11)
C35 0.0227(17) 0.0309(14) 0.0279(17) -0.0068(12) -0.0046(13) 0.0003(12)
C8 0.0195(16) 0.0219(13) 0.0232(16) 0.0014(11) -0.0013(12) 0.0002(11)
C38 0.0294(18) 0.0300(14) 0.0276(17) -0.0030(12) -0.0036(14) 0.0028(13)
C33 0.0222(17) 0.0417(16) 0.0307(18) -0.0073(13) 0.0039(14) 0.0014(13)
C12 0.0208(17) 0.0245(13) 0.0271(16) -0.0013(12) -0.0039(13) 0.0008(12)
C32 0.0206(17) 0.0293(14) 0.0298(17) -0.0020(12) -0.0032(14) 0.0009(12)
C36 0.0186(16) 0.0189(12) 0.0193(15) -0.0031(10) 0.0002(12) 0.0021(11)
C44 0.0252(18) 0.0308(14) 0.0226(16) -0.0061(12) -0.0030(13) 0.0073(12)
C18 0.0323(19) 0.0338(15) 0.0278(17) -0.0037(13) 0.0040(14) 0.0082(13)
C42 0.0205(16) 0.0266(14) 0.0263(16) -0.0068(12) -0.0074(13) -0.0009(12)
C19 0.0272(17) 0.0169(12) 0.0207(15) -0.0023(11) 0.0039(13) 0.0020(11)
C34 0.0281(19) 0.0413(16) 0.0239(17) -0.0106(13) 0.0010(14) 0.0012(14)
C4 0.0215(16) 0.0213(13) 0.0245(16) 0.0036(11) 0.0026(13) -0.0012(11)
C47 0.0269(19) 0.0376(16) 0.043(2) -0.0126(14) -0.0108(15) -0.0020(14)
C9 0.0296(19) 0.0368(15) 0.0267(17) -0.0072(12) -0.0038(14) 0.0022(13)
C15 0.034(2) 0.0459(17) 0.0217(17) 0.0019(13) 0.0032(14) 0.0008(14)
C39 0.039(2) 0.0420(17) 0.0244(17) -0.0017(13) -0.0005(15) -0.0048(14)
C45 0.0319(19) 0.0394(16) 0.0268(17) -0.0087(13) -0.0063(14) 0.0152(14)
C14 0.0322(19) 0.0329(14) 0.0259(17) -0.0052(13) 0.0005(14) -0.0027(13)
C41 0.038(2) 0.0260(14) 0.0276(17) 0.0004(12) -0.0157(15) -0.0021(13)
C11 0.0190(17) 0.0371(16) 0.0364(19) 0.0053(14) -0.0091(14) 0.0026(13)
C46 0.0204(18) 0.0505(18) 0.0385(19) -0.0188(15) -0.0157(15) 0.0122(14)
C10 0.0304(19) 0.0431(16) 0.0279(18) -0.0024(14) -0.0099(15) -0.0007(14)
C16 0.0307(19) 0.0563(19) 0.0223(17) -0.0133(15) 0.0030(14) 0.0092(15)
C40 0.049(2) 0.0345(16) 0.0230(17) 0.0024(13) -0.0127(16) -0.0128(15)
C17 0.038(2) 0.0428(17) 0.0340(19) -0.0148(15) 0.0021(16) 0.0123(15)
C20 0.0261(18) 0.0223(13) 0.046(2) 0.0037(13) 0.0063(15) 0.0016(12)
C24 0.045(2) 0.0273(15) 0.0373(19) 0.0022(13) -0.0152(16) -0.0013(14)
C22 0.068(3) 0.0249(15) 0.0328(19) 0.0060(13) 0.0019(18) 0.0057(16)
C23 0.065(3) 0.0386(18) 0.043(2) 0.0009(15) -0.0271(19) 0.0065(17)
C21 0.041(2) 0.0249(15) 0.053(2) 0.0080(14) 0.0135(18) -0.0021(14)

loop_
_atom_type_symbol
_atom_type_description
_atom_type_scat_dispersion_real
_atom_type_scat_dispersion_imag
_atom_type_scat_source
C C 0.0033 0.0016 'International Tables Vol C Tables 4.2.6.8 and 6.1.1.4'
H H 0.0000 0.0000 'International Tables Vol C Tables 4.2.6.8 and 6.1.1.4'
Cl Cl 0.1484 0.1585 'International Tables Vol C Tables 4.2.6.8 and 6.1.1.4'
N N 0.0061 0.0033 'International Tables Vol C Tables 4.2.6.8 and 6.1.1.4'
Ni Ni 0.3393 1.1124 'International Tables Vol C Tables 4.2.6.8 and 6.1.1.4'
O O 0.0106 0.0060 'International Tables Vol C Tables 4.2.6.8 and 6.1.1.4'
P P 0.1023 0.0942 'International Tables Vol C Tables 4.2.6.8 and 6.1.1.4'

loop_
_geom_angle_atom_site_label_1
_geom_angle_atom_site_label_2
_geom_angle_atom_site_label_3
_geom_angle
_geom_angle_site_symmetry_1
_geom_angle_site_symmetry_3
_geom_angle_publ_flag
P2 Ni2 Cl2 96.43(3) . . ?
N1 Ni2 Cl2 93.65(6) . . ?
N1 Ni2 P2 169.11(6) . . ?
N4 Ni2 Cl2 176.54(7) . . ?
N4 Ni2 P2 83.02(6) . . ?
N4 Ni2 N1 87.16(8) . . ?
P1 Ni1 Cl1 95.85(3) . . ?
N2 Ni1 P1 83.94(6) . . ?
N2 Ni1 Cl1 173.08(7) . . ?
N2 Ni1 N3 87.28(8) . . ?
N3 Ni1 P1 167.12(7) . . ?
N3 Ni1 Cl1 93.99(6) . . ?
C13 P1 Ni1 123.42(9) . . ?
C13 P1 C8 103.29(12) . . ?
C8 P1 Ni1 103.22(8) . . ?
C19 P1 Ni1 113.06(9) . . ?
C19 P1 C13 105.16(12) . . ?
C19 P1 C8 107.30(12) . . ?
C43 P2 Ni2 124.71(8) . . ?
C43 P2 C37 105.04(12) . . ?
C43 P2 C36 105.35(12) . . ?
C37 P2 Ni2 110.93(8) . . ?
C37 P2 C36 107.75(12) . . ?
C36 P2 Ni2 101.96(8) . . ?
C1 N1 Ni2 121.81(15) . . ?
C5 N1 Ni2 118.66(17) . . ?
C5 N1 C1 118.7(2) . . ?
C26 N4 Ni2 112.33(16) . . ?
C30 N4 Ni2 130.98(17) . . ?
C30 N4 C26 116.7(2) . . ?
C6 N2 Ni1 131.73(17) . . ?
C6 N2 C2 116.7(2) . . ?
C2 N2 Ni1 111.43(16) . . ?
C25 N3 Ni1 122.94(15) . . ?
C29 N3 Ni1 116.95(17) . . ?
C29 N3 C25 118.9(2) . . ?
O1 C6 N2 124.2(2) . . ?
O1 C6 C7 119.3(2) . . ?
N2 C6 C7 116.5(2) . . ?
C27 C26 N4 122.8(2) . . ?
C27 C26 C25 117.7(2) . . ?
C25 C26 N4 119.4(2) . . ?
C26 C27 H27 120.3 . . ?
C28 C27 C26 119.5(2) . . ?
C28 C27 H27 120.3 . . ?
O2 C30 N4 123.9(2) . . ?
O2 C30 C31 119.6(2) . . ?
N4 C30 C31 116.5(2) . . ?
C8 C7 C6 123.1(2) . . ?
C12 C7 C6 117.2(2) . . ?
C12 C7 C8 119.5(2) . . ?
N1 C1 C25 117.9(2) . . ?
N1 C1 C2 121.7(2) . . ?
C2 C1 C25 120.3(2) . . ?
N3 C25 C26 122.1(2) . . ?
N3 C25 C1 117.4(2) . . ?
C26 C25 C1 120.3(2) . . ?
C27 C28 H28 120.1 . . ?
C27 C28 C29 119.9(2) . . ?
C29 C28 H28 120.1 . . ?
N3 C29 C28 121.9(2) . . ?
N3 C29 H29 119.1 . . ?
C28 C29 H29 119.1 . . ?
C1 C2 N2 119.7(2) . . ?
C3 C2 N2 121.4(2) . . ?
C3 C2 C1 118.9(2) . . ?
C32 C31 C30 118.3(2) . . ?
C32 C31 C36 119.4(2) . . ?
C36 C31 C30 122.0(2) . . ?
C18 C13 P1 121.8(2) . . ?
C18 C13 C14 119.4(2) . . ?
C14 C13 P1 118.5(2) . . ?
C2 C3 H3 120.6 . . ?
C4 C3 C2 118.8(2) . . ?
C4 C3 H3 120.6 . . ?
C48 C43 P2 121.7(2) . . ?
C44 C43 P2 119.1(2) . . ?
C44 C43 C48 119.2(2) . . ?
N1 C5 H5 119.0 . . ?
N1 C5 C4 122.0(2) . . ?
C4 C5 H5 119.0 . . ?
C43 C48 H48 120.0 . . ?
C47 C48 C43 120.0(3) . . ?
C47 C48 H48 120.0 . . ?
C38 C37 P2 118.53(19) . . ?
C42 C37 P2 122.2(2) . . ?
C42 C37 C38 119.3(2) . . ?
C36 C35 H35 119.7 . . ?
C34 C35 H35 119.7 . . ?
C34 C35 C36 120.6(3) . . ?
C7 C8 P1 118.56(19) . . ?
C9 C8 P1 122.3(2) . . ?
C9 C8 C7 119.1(2) . . ?
C37 C38 H38 119.7 . . ?
C39 C38 C37 120.6(3) . . ?
C39 C38 H38 119.7 . . ?
C32 C33 H33 120.5 . . ?
C34 C33 H33 120.5 . . ?
C34 C33 C32 119.1(3) . . ?
C7 C12 H12 119.8 . . ?
C11 C12 C7 120.5(3) . . ?
C11 C12 H12 119.8 . . ?
C31 C32 H32 119.5 . . ?
C33 C32 C31 121.1(3) . . ?
C33 C32 H32 119.5 . . ?
C31 C36 P2 118.36(19) . . ?
C35 C36 P2 122.3(2) . . ?
C35 C36 C31 119.2(2) . . ?
C43 C44 H44 119.8 . . ?
C45 C44 C43 120.4(3) . . ?
C45 C44 H44 119.8 . . ?
C13 C18 H18 120.0 . . ?
C13 C18 C17 120.0(3) . . ?
C17 C18 H18 120.0 . . ?
C37 C42 H42 120.1 . . ?
C41 C42 C37 119.9(3) . . ?
C41 C42 H42 120.1 . . ?
C20 C19 P1 120.6(2) . . ?
C24 C19 P1 119.1(2) . . ?
C24 C19 C20 120.3(2) . . ?
C35 C34 C33 120.7(3) . . ?
C35 C34 H34 119.7 . . ?
C33 C34 H34 119.7 . . ?
C3 C4 C5 119.9(2) . . ?
C3 C4 H4 120.0 . . ?
C5 C4 H4 120.0 . . ?
C48 C47 H47 119.9 . . ?
C46 C47 C48 120.1(3) . . ?
C46 C47 H47 119.9 . . ?
C8 C9 H9 119.7 . . ?
C10 C9 C8 120.5(3) . . ?
C10 C9 H9 119.7 . . ?
C14 C15 H15 120.0 . . ?
C14 C15 C16 120.1(3) . . ?
C16 C15 H15 120.0 . . ?
C38 C39 H39 120.3 . . ?
C38 C39 C40 119.4(3) . . ?
C40 C39 H39 120.3 . . ?
C44 C45 H45 120.0 . . ?
C44 C45 C46 119.9(3) . . ?
C46 C45 H45 120.0 . . ?
C13 C14 H14 119.9 . . ?
C15 C14 C13 120.2(3) . . ?
C15 C14 H14 119.9 . . ?
C42 C41 H41 119.8 . . ?
C40 C41 C42 120.4(3) . . ?
C40 C41 H41 119.8 . . ?
C12 C11 H11 120.0 . . ?
C10 C11 C12 120.0(3) . . ?
C10 C11 H11 120.0 . . ?
C47 C46 C45 120.3(3) . . ?
C47 C46 H46 119.9 . . ?
C45 C46 H46 119.9 . . ?
C9 C10 H10 119.9 . . ?
C11 C10 C9 120.2(3) . . ?
C11 C10 H10 119.9 . . ?
C15 C16 H16 120.1 . . ?
C17 C16 C15 119.9(3) . . ?
C17 C16 H16 120.1 . . ?
C39 C40 H40 119.8 . . ?
C41 C40 C39 120.4(3) . . ?
C41 C40 H40 119.8 . . ?
C18 C17 H17 119.8 . . ?
C16 C17 C18 120.4(3) . . ?
C16 C17 H17 119.8 . . ?
C19 C20 H20 120.1 . . ?
C21 C20 C19 119.9(3) . . ?
C21 C20 H20 120.1 . . ?
C19 C24 H24 120.3 . . ?
C19 C24 C23 119.5(3) . . ?
C23 C24 H24 120.3 . . ?
C23 C22 H22 119.6 . . ?
C21 C22 H22 119.6 . . ?
C21 C22 C23 120.7(3) . . ?
C24 C23 H23 120.2 . . ?
C22 C23 C24 119.5(3) . . ?
C22 C23 H23 120.2 . . ?
C20 C21 H21 119.9 . . ?
C22 C21 C20 120.1(3) . . ?
C22 C21 H21 119.9 . . ?

loop_
_geom_bond_atom_site_label_1
_geom_bond_atom_site_label_2
_geom_bond_distance
_geom_bond_site_symmetry_2
_geom_bond_publ_flag
Ni2 Cl2 2.1652(7) . ?
Ni2 P2 2.1542(7) . ?
Ni2 N1 1.9616(19) . ?
Ni2 N4 1.886(2) . ?
Ni1 P1 2.1430(7) . ?
Ni1 Cl1 2.1629(7) . ?
Ni1 N2 1.880(2) . ?
Ni1 N3 1.9567(19) . ?
P1 C13 1.816(3) . ?
P1 C8 1.823(3) . ?
P1 C19 1.809(2) . ?
P2 C43 1.810(3) . ?
P2 C37 1.815(3) . ?
P2 C36 1.823(3) . ?
O2 C30 1.232(3) . ?
O1 C6 1.235(3) . ?
N1 C1 1.355(3) . ?
N1 C5 1.352(3) . ?
N4 C26 1.406(3) . ?
N4 C30 1.369(3) . ?
N2 C6 1.364(3) . ?
N2 C2 1.418(3) . ?
N3 C25 1.353(3) . ?
N3 C29 1.347(3) . ?
C6 C7 1.510(3) . ?
C26 C27 1.404(3) . ?
C26 C25 1.404(3) . ?
C27 H27 0.9500 . ?
C27 C28 1.369(3) . ?
C30 C31 1.509(3) . ?
C7 C8 1.404(3) . ?
C7 C12 1.397(4) . ?
C1 C25 1.475(3) . ?
C1 C2 1.401(3) . ?
C28 H28 0.9500 . ?
C28 C29 1.384(3) . ?
C29 H29 0.9500 . ?
C2 C3 1.395(3) . ?
C31 C32 1.396(4) . ?
C31 C36 1.404(3) . ?
C13 C18 1.386(3) . ?
C13 C14 1.392(4) . ?
C3 H3 0.9500 . ?
C3 C4 1.379(3) . ?
C43 C48 1.395(3) . ?
C43 C44 1.393(3) . ?
C5 H5 0.9500 . ?
C5 C4 1.383(3) . ?
C48 H48 0.9500 . ?
C48 C47 1.390(4) . ?
C37 C38 1.393(4) . ?
C37 C42 1.393(3) . ?
C35 H35 0.9500 . ?
C35 C36 1.395(3) . ?
C35 C34 1.384(4) . ?
C8 C9 1.396(3) . ?
C38 H38 0.9500 . ?
C38 C39 1.388(4) . ?
C33 H33 0.9500 . ?
C33 C32 1.390(3) . ?
C33 C34 1.387(4) . ?
C12 H12 0.9500 . ?
C12 C11 1.387(3) . ?
C32 H32 0.9500 . ?
C44 H44 0.9500 . ?
C44 C45 1.383(4) . ?
C18 H18 0.9500 . ?
C18 C17 1.393(4) . ?
C42 H42 0.9500 . ?
C42 C41 1.388(4) . ?
C19 C20 1.385(4) . ?
C19 C24 1.378(4) . ?
C34 H34 0.9500 . ?
C4 H4 0.9500 . ?
C47 H47 0.9500 . ?
C47 C46 1.378(4) . ?
C9 H9 0.9500 . ?
C9 C10 1.389(4) . ?
C15 H15 0.9500 . ?
C15 C14 1.385(4) . ?
C15 C16 1.388(4) . ?
C39 H39 0.9500 . ?
C39 C40 1.389(4) . ?
C45 H45 0.9500 . ?
C45 C46 1.385(4) . ?
C14 H14 0.9500 . ?
C41 H41 0.9500 . ?
C41 C40 1.375(4) . ?
C11 H11 0.9500 . ?
C11 C10 1.378(4) . ?
C46 H46 0.9500 . ?
C10 H10 0.9500 . ?
C16 H16 0.9500 . ?
C16 C17 1.371(4) . ?
C40 H40 0.9500 . ?
C17 H17 0.9500 . ?
C20 H20 0.9500 . ?
C20 C21 1.384(4) . ?
C24 H24 0.9500 . ?
C24 C23 1.402(4) . ?
C22 H22 0.9500 . ?
C22 C23 1.379(4) . ?
C22 C21 1.367(4) . ?
C23 H23 0.9500 . ?
C21 H21 0.9500 . ?

loop_
_geom_torsion_atom_site_label_1
_geom_torsion_atom_site_label_2
_geom_torsion_atom_site_label_3
_geom_torsion_atom_site_label_4
_geom_torsion
_geom_torsion_site_symmetry_1
_geom_torsion_site_symmetry_2
_geom_torsion_site_symmetry_3
_geom_torsion_site_symmetry_4
_geom_torsion_publ_flag
Ni2 P2 C43 C48 135.82(18) . . . . ?
Ni2 P2 C43 C44 -47.1(2) . . . . ?
Ni2 P2 C37 C38 -65.0(2) . . . . ?
Ni2 P2 C37 C42 114.0(2) . . . . ?
Ni2 P2 C36 C31 -43.92(19) . . . . ?
Ni2 P2 C36 C35 131.89(19) . . . . ?
Ni2 N1 C1 C25 5.2(3) . . . . ?
Ni2 N1 C1 C2 -170.38(18) . . . . ?
Ni2 N1 C5 C4 169.41(19) . . . . ?
Ni2 N4 C26 C27 -129.2(2) . . . . ?
Ni2 N4 C26 C25 48.8(3) . . . . ?
Ni2 N4 C30 O2 -168.85(18) . . . . ?
Ni2 N4 C30 C31 11.7(3) . . . . ?
Ni1 P1 C13 C18 136.6(2) . . . . ?
Ni1 P1 C13 C14 -49.4(3) . . . . ?
Ni1 P1 C8 C7 -41.9(2) . . . . ?
Ni1 P1 C8 C9 134.9(2) . . . . ?
Ni1 P1 C19 C20 134.4(2) . . . . ?
Ni1 P1 C19 C24 -46.7(2) . . . . ?
Ni1 N2 C6 O1 -165.43(17) . . . . ?
Ni1 N2 C6 C7 14.7(3) . . . . ?
Ni1 N2 C2 C1 51.6(3) . . . . ?
Ni1 N2 C2 C3 -128.3(2) . . . . ?
Ni1 N3 C25 C26 -167.16(18) . . . . ?
Ni1 N3 C25 C1 7.9(3) . . . . ?
Ni1 N3 C29 C28 165.8(2) . . . . ?
P1 Ni1 N2 C6 -57.0(2) . . . . ?
P1 Ni1 N2 C2 126.97(14) . . . . ?
P1 C13 C18 C17 172.7(2) . . . . ?
P1 C13 C14 C15 -172.2(2) . . . . ?
P1 C8 C9 C10 -173.5(2) . . . . ?
P1 C19 C20 C21 177.7(2) . . . . ?
P1 C19 C24 C23 -178.0(2) . . . . ?
P2 Ni2 N4 C26 121.85(16) . . . . ?
P2 Ni2 N4 C30 -57.0(2) . . . . ?
P2 C43 C48 C47 176.6(2) . . . . ?
P2 C43 C44 C45 -176.7(2) . . . . ?
P2 C37 C38 C39 179.1(2) . . . . ?
P2 C37 C42 C41 -177.71(19) . . . . ?
O2 C30 C31 C32 29.3(3) . . . . ?
O2 C30 C31 C36 -144.1(2) . . . . ?
O1 C6 C7 C8 -148.1(2) . . . . ?
O1 C6 C7 C12 27.2(3) . . . . ?
N1 Ni2 N4 C26 -62.85(16) . . . . ?
N1 Ni2 N4 C30 118.2(2) . . . . ?
N1 C1 C25 N3 145.8(2) . . . . ?
N1 C1 C25 C26 -39.1(3) . . . . ?
N1 C1 C2 N2 -178.1(2) . . . . ?
N1 C1 C2 C3 1.9(4) . . . . ?
N1 C5 C4 C3 0.7(4) . . . . ?
N4 C26 C27 C28 174.7(2) . . . . ?
N4 C26 C25 N3 -175.3(2) . . . . ?
N4 C26 C25 C1 9.8(4) . . . . ?
N4 C30 C31 C32 -151.3(2) . . . . ?
N4 C30 C31 C36 35.4(3) . . . . ?
N2 C6 C7 C8 31.8(3) . . . . ?
N2 C6 C7 C12 -152.9(2) . . . . ?
N2 C2 C3 C4 178.3(2) . . . . ?
N3 Ni1 N2 C6 113.6(2) . . . . ?
N3 Ni1 N2 C2 -62.47(15) . . . . ?
C6 N2 C2 C1 -125.1(2) . . . . ?
C6 N2 C2 C3 55.0(3) . . . . ?
C6 C7 C8 P1 -10.0(3) . . . . ?
C6 C7 C8 C9 173.1(2) . . . . ?
C6 C7 C12 C11 -176.6(2) . . . . ?
C26 N4 C30 O2 12.3(3) . . . . ?
C26 N4 C30 C31 -167.1(2) . . . . ?
C26 C27 C28 C29 1.4(4) . . . . ?
C27 C26 C25 N3 2.8(4) . . . . ?
C27 C26 C25 C1 -172.1(2) . . . . ?
C27 C28 C29 N3 1.3(4) . . . . ?
C30 N4 C26 C27 49.9(3) . . . . ?
C30 N4 C26 C25 -132.1(2) . . . . ?
C30 C31 C32 C33 -174.7(2) . . . . ?
C30 C31 C36 P2 -10.8(3) . . . . ?
C30 C31 C36 C35 173.2(2) . . . . ?
C7 C8 C9 C10 3.2(4) . . . . ?
C7 C12 C11 C10 3.2(4) . . . . ?
C1 N1 C5 C4 -0.5(4) . . . . ?
C1 C2 C3 C4 -1.6(4) . . . . ?
C25 N3 C29 C28 -1.9(4) . . . . ?
C25 C26 C27 C28 -3.4(4) . . . . ?
C25 C1 C2 N2 6.5(3) . . . . ?
C25 C1 C2 C3 -173.6(2) . . . . ?
C29 N3 C25 C26 -0.2(4) . . . . ?
C29 N3 C25 C1 174.8(2) . . . . ?
C2 N2 C6 O1 10.5(3) . . . . ?
C2 N2 C6 C7 -169.44(19) . . . . ?
C2 C1 C25 N3 -38.6(3) . . . . ?
C2 C1 C25 C26 136.5(2) . . . . ?
C2 C3 C4 C5 0.4(4) . . . . ?
C13 P1 C8 C7 -171.44(19) . . . . ?
C13 P1 C8 C9 5.3(2) . . . . ?
C13 P1 C19 C20 -88.2(2) . . . . ?
C13 P1 C19 C24 90.7(2) . . . . ?
C13 C18 C17 C16 -0.4(5) . . . . ?
C43 P2 C37 C38 72.2(2) . . . . ?
C43 P2 C37 C42 -108.8(2) . . . . ?
C43 P2 C36 C31 -175.36(18) . . . . ?
C43 P2 C36 C35 0.4(2) . . . . ?
C43 C48 C47 C46 0.2(4) . . . . ?
C43 C44 C45 C46 -0.2(4) . . . . ?
C5 N1 C1 C25 174.8(2) . . . . ?
C5 N1 C1 C2 -0.8(3) . . . . ?
C48 C43 C44 C45 0.5(4) . . . . ?
C48 C47 C46 C45 0.1(4) . . . . ?
C37 P2 C43 C48 6.3(2) . . . . ?
C37 P2 C43 C44 -176.6(2) . . . . ?
C37 P2 C36 C31 72.9(2) . . . . ?
C37 P2 C36 C35 -111.3(2) . . . . ?
C37 C38 C39 C40 -1.0(4) . . . . ?
C37 C42 C41 C40 -1.7(4) . . . . ?
C8 P1 C13 C18 -107.5(2) . . . . ?
C8 P1 C13 C14 66.6(2) . . . . ?
C8 P1 C19 C20 21.3(2) . . . . ?
C8 P1 C19 C24 -159.8(2) . . . . ?
C8 C7 C12 C11 -1.1(4) . . . . ?
C8 C9 C10 C11 -1.1(4) . . . . ?
C38 C37 C42 C41 1.3(4) . . . . ?
C38 C39 C40 C41 0.6(4) . . . . ?
C12 C7 C8 P1 174.81(18) . . . . ?
C12 C7 C8 C9 -2.0(4) . . . . ?
C12 C11 C10 C9 -2.1(4) . . . . ?
C32 C31 C36 P2 175.90(18) . . . . ?
C32 C31 C36 C35 0.0(3) . . . . ?
C32 C33 C34 C35 -1.1(4) . . . . ?
C36 P2 C43 C48 -107.3(2) . . . . ?
C36 P2 C43 C44 69.7(2) . . . . ?
C36 P2 C37 C38 -175.9(2) . . . . ?
C36 P2 C37 C42 3.1(2) . . . . ?
C36 C31 C32 C33 -1.1(4) . . . . ?
C36 C35 C34 C33 -0.1(4) . . . . ?
C44 C43 C48 C47 -0.5(4) . . . . ?
C44 C45 C46 C47 -0.1(4) . . . . ?
C18 C13 C14 C15 2.0(4) . . . . ?
C42 C37 C38 C39 0.1(4) . . . . ?
C42 C41 C40 C39 0.7(4) . . . . ?
C19 P1 C13 C18 4.9(3) . . . . ?
C19 P1 C13 C14 178.9(2) . . . . ?
C19 P1 C8 C7 77.8(2) . . . . ?
C19 P1 C8 C9 -105.5(2) . . . . ?
C19 C20 C21 C22 0.4(4) . . . . ?
C19 C24 C23 C22 0.1(5) . . . . ?
C34 C35 C36 P2 -175.1(2) . . . . ?
C34 C35 C36 C31 0.7(4) . . . . ?
C34 C33 C32 C31 1.7(4) . . . . ?
C15 C16 C17 C18 1.4(5) . . . . ?
C14 C13 C18 C17 -1.3(4) . . . . ?
C14 C15 C16 C17 -0.7(5) . . . . ?
C16 C15 C14 C13 -1.0(4) . . . . ?
C20 C19 C24 C23 0.9(4) . . . . ?
C24 C19 C20 C21 -1.2(4) . . . . ?
C23 C22 C21 C20 0.7(5) . . . . ?
C21 C22 C23 C24 -1.0(5) . . . . ?
